data_2311670
loop_
_publ_author_name
'Kumar, Sandeep'
'Khajuria, Ruchi'
'Jassal, Amanpreet Kaur'
'Hundal, Maninder S.'
'Pandey, Sushil K.'

_publ_section_title
;
 Synthesis and structural elucidation of new complexes of 2,4- and
 3,5-dimethyl diphenyldithiophosphates with cobalt(II).
;
_journal_issue 'Pt 2'
_journal_name_full 'Acta crystallographica Section B, Structural science, crystal engineering and materials'
_journal_page_first 221
_journal_page_last 227
_journal_paper_doi 10.1107/S205252061500390X
_journal_volume 71
_journal_year 2015
_chemical_formula_moiety 'C42 H46 Co N2 O4 P2 S4'
_chemical_formula_sum 'C42 H46 Co N2 O4 P2 S4'
_chemical_formula_weight 891.96
_space_group_IT_number 14
_space_group_name_Hall '-P 2yn'
_space_group_name_H-M_alt 'P 1 21/n 1'
_symmetry_cell_setting monoclinic
_symmetry_space_group_name_Hall '-P 2yn'
_symmetry_space_group_name_H-M 'P 1 21/n 1'
_atom_sites_solution_hydrogens geom
_atom_sites_solution_primary direct
_atom_sites_solution_secondary difmap
_audit_creation_method SHELXL-97
_cell_angle_alpha 90.00
_cell_angle_beta 104.929(2)
_cell_angle_gamma 90.00
_cell_formula_units_Z 2
_cell_length_a 11.8107(6)
_cell_length_b 14.4211(9)
_cell_length_c 12.8807(7)
_cell_measurement_reflns_used 9916
_cell_measurement_temperature 296(2)
_cell_measurement_theta_max 29.79
_cell_measurement_theta_min 3.57
_cell_volume 2119.8(2)
_computing_cell_refinement 'Bruker SAINT'
_computing_data_collection 'Bruker APEX2'
_computing_data_reduction 'Bruker SAINT'
_computing_molecular_graphics 'Bruker SHELXTL'
_computing_publication_material 'Bruker SHELXTL'
_computing_structure_refinement 'SHELXL-97 (Sheldrick, 2008)'
_computing_structure_solution 'Sir-92 (Sheldrick, 1993)'
_diffrn_ambient_temperature 296(2)
_diffrn_measured_fraction_theta_full 0.988
_diffrn_measured_fraction_theta_max 0.988
_diffrn_measurement_device_type 'Bruker APEX-II CCD'
_diffrn_measurement_method '\f and \w scans'
_diffrn_radiation_monochromator graphite
_diffrn_radiation_source 'fine-focus sealed tube'
_diffrn_radiation_type MoK\a
_diffrn_radiation_wavelength 0.71073
_diffrn_reflns_av_R_equivalents 0.0204
_diffrn_reflns_av_sigmaI/netI 0.0210
_diffrn_reflns_limit_h_max 16
_diffrn_reflns_limit_h_min -16
_diffrn_reflns_limit_k_max 20
_diffrn_reflns_limit_k_min -10
_diffrn_reflns_limit_l_max 18
_diffrn_reflns_limit_l_min -15
_diffrn_reflns_number 22789
_diffrn_reflns_theta_full 29.86
_diffrn_reflns_theta_max 29.86
_diffrn_reflns_theta_min 2.09
_exptl_absorpt_coefficient_mu 0.721
_exptl_absorpt_correction_T_max 0.7459
_exptl_absorpt_correction_T_min 0.6480
_exptl_absorpt_correction_type multi-scan
_exptl_absorpt_process_details 'SADABS-2008/1 - Bruker AXS area detector scaling and absorption correction'
_exptl_crystal_colour Pink
_exptl_crystal_density_diffrn 1.397
_exptl_crystal_density_method 'not measured'
_exptl_crystal_description Rectangular
_exptl_crystal_F_000 930
_exptl_crystal_size_max 0.10
_exptl_crystal_size_mid 0.07
_exptl_crystal_size_min 0.05
_refine_diff_density_max 0.314
_refine_diff_density_min -0.281
_refine_ls_extinction_method none
_refine_ls_goodness_of_fit_ref 1.032
_refine_ls_matrix_type full
_refine_ls_number_parameters 254
_refine_ls_number_reflns 6024
_refine_ls_number_restraints 0
_refine_ls_restrained_S_all 1.032
_refine_ls_R_factor_all 0.0403
_refine_ls_R_factor_gt 0.0301
_refine_ls_shift/su_max 0.025
_refine_ls_shift/su_mean 0.000
_refine_ls_structure_factor_coef Fsqd
_refine_ls_weighting_details 'calc w=1/[\s^2^(Fo^2^)+(0.0429P)^2^+0.7639P] where P=(Fo^2^+2Fc^2^)/3'
_refine_ls_weighting_scheme calc
_refine_ls_wR_factor_gt 0.0804
_refine_ls_wR_factor_ref 0.0869
_reflns_number_gt 5025
_reflns_number_total 6024
_reflns_threshold_expression >2sigma(I)
_cod_data_source_file bp5076sup1.cif
_cod_data_source_block 35Co_jammu_0m
_cod_original_sg_symbol_H-M 'P 21/n'
_cod_database_code 2311670

loop_
_symmetry_equiv_pos_as_xyz
'x, y, z'
'-x+1/2, y+1/2, -z+1/2'
'-x, -y, -z'
'x-1/2, -y-1/2, z-1/2'

loop_
_atom_site_type_symbol
_atom_site_label
_atom_site_fract_x
_atom_site_fract_y
_atom_site_fract_z
_atom_site_U_iso_or_equiv
_atom_site_adp_type
_atom_site_calc_flag
_atom_site_refinement_flags
_atom_site_occupancy
_atom_site_symmetry_multiplicity
C C1 0.42335(16) 0.15185(13) 0.82653(14) 0.0432(4) Uani d . 1 1
H H1 0.4221 0.1870 0.8867 0.052 Uiso calc R 1 1
C C2 0.38803(18) 0.19319(16) 0.72693(17) 0.0569(5) Uani d . 1 1
H H2 0.3637 0.2547 0.7205 0.068 Uiso calc R 1 1
C C3 0.38940(18) 0.14217(17) 0.63776(15) 0.0575(5) Uani d . 1 1
H H3 0.3650 0.1681 0.5695 0.069 Uiso calc R 1 1
C C4 0.42773(19) 0.05157(17) 0.65107(14) 0.0555(5) Uani d . 1 1
H H4 0.4306 0.0155 0.5919 0.067 Uiso calc R 1 1
C C5 0.46180(16) 0.01512(13) 0.75369(13) 0.0407(4) Uani d . 1 1
H H5 0.4876 -0.0460 0.7622 0.049 Uiso calc R 1 1
C C6 0.87330(12) 0.13137(11) 0.94131(11) 0.0299(3) Uani d . 1 1
C C7 0.98321(12) 0.16482(11) 0.94266(12) 0.0321(3) Uani d . 1 1
H H7 1.0467 0.1516 1.0004 0.039 Uiso calc R 1 1
C C8 0.99873(13) 0.21807(11) 0.85774(13) 0.0344(3) Uani d . 1 1
C C9 0.90195(14) 0.23660(12) 0.77278(12) 0.0367(3) Uani d . 1 1
H H9 0.9116 0.2722 0.7155 0.044 Uiso calc R 1 1
C C10 0.79156(13) 0.20339(12) 0.77121(12) 0.0372(3) Uani d . 1 1
C C11 0.77661(13) 0.14994(12) 0.85681(12) 0.0365(3) Uani d . 1 1
H H11 0.7031 0.1271 0.8572 0.044 Uiso calc R 1 1
C C12 1.11791(15) 0.25417(16) 0.85637(17) 0.0550(5) Uani d . 1 1
H H12A 1.1340 0.3099 0.8984 0.082 Uiso calc R 1 1
H H12B 1.1195 0.2673 0.7837 0.082 Uiso calc R 1 1
H H12C 1.1762 0.2083 0.8862 0.082 Uiso calc R 1 1
C C13 0.68800(16) 0.22492(18) 0.67768(15) 0.0566(5) Uani d . 1 1
H H13A 0.6318 0.2610 0.7024 0.085 Uiso calc R 1 1
H H13B 0.6524 0.1681 0.6468 0.085 Uiso calc R 1 1
H H13C 0.7141 0.2594 0.6244 0.085 Uiso calc R 1 1
C C14 0.91012(12) 0.02971(11) 1.25315(11) 0.0298(3) Uani d . 1 1
C C15 0.87586(14) 0.06755(12) 1.33859(12) 0.0352(3) Uani d . 1 1
H H15 0.7974 0.0674 1.3395 0.042 Uiso calc R 1 1
C C16 0.96051(15) 0.10594(12) 1.42355(12) 0.0385(3) Uani d . 1 1
C C17 1.07654(15) 0.10471(12) 1.41935(13) 0.0409(4) Uani d . 1 1
H H17 1.1331 0.1314 1.4753 0.049 Uiso calc R 1 1
C C18 1.11101(14) 0.06494(12) 1.33448(13) 0.0378(3) Uani d . 1 1
C C19 1.02548(13) 0.02745(11) 1.24933(12) 0.0330(3) Uani d . 1 1
H H19 1.0461 0.0013 1.1908 0.040 Uiso calc R 1 1
C C20 0.9275(2) 0.14638(15) 1.51987(14) 0.0534(5) Uani d . 1 1
H H20A 0.8716 0.1066 1.5401 0.080 Uiso calc R 1 1
H H20B 0.8937 0.2067 1.5021 0.080 Uiso calc R 1 1
H H20C 0.9962 0.1515 1.5787 0.080 Uiso calc R 1 1
C C21 1.23878(16) 0.05799(18) 1.33528(17) 0.0567(5) Uani d . 1 1
H H21A 1.2739 0.0068 1.3796 0.085 Uiso calc R 1 1
H H21B 1.2782 0.1143 1.3634 0.085 Uiso calc R 1 1
H H21C 1.2454 0.0485 1.2633 0.085 Uiso calc R 1 1
N N1 0.45928(10) 0.06395(9) 0.84110(10) 0.0311(3) Uani d . 1 1
O O1 0.82571(9) -0.01499(8) 1.17053(8) 0.0330(2) Uani d . 1 1
O O2 0.86919(9) 0.07617(9) 1.02883(9) 0.0395(3) Uani d . 1 1
P P1 0.75805(3) 0.03339(3) 1.06066(3) 0.02718(8) Uani d . 1 1
S S1 0.64619(3) 0.12978(3) 1.07864(3) 0.03372(9) Uani d . 1 1
S S2 0.68179(3) -0.06765(3) 0.96426(3) 0.03288(9) Uani d . 1 1
Co Co1 0.5000 0.0000 1.0000 0.02581(7) Uani d S 1 2

loop_
_atom_site_aniso_label
_atom_site_aniso_U_11
_atom_site_aniso_U_22
_atom_site_aniso_U_33
_atom_site_aniso_U_12
_atom_site_aniso_U_13
_atom_site_aniso_U_23
C1 0.0481(9) 0.0382(9) 0.0422(9) 0.0063(7) 0.0100(7) 0.0035(7)
C2 0.0564(11) 0.0514(11) 0.0589(12) 0.0095(9) 0.0074(9) 0.0208(10)
C3 0.0543(11) 0.0710(14) 0.0378(9) -0.0104(10) -0.0050(8) 0.0177(9)
C4 0.0654(12) 0.0688(14) 0.0285(8) -0.0144(10) 0.0051(8) -0.0040(8)
C5 0.0468(9) 0.0424(9) 0.0310(7) -0.0027(7) 0.0068(7) -0.0033(6)
C6 0.0283(7) 0.0363(7) 0.0250(6) -0.0025(5) 0.0065(5) 0.0039(5)
C7 0.0261(6) 0.0376(8) 0.0305(7) -0.0026(5) 0.0035(5) 0.0021(6)
C8 0.0301(7) 0.0356(8) 0.0382(8) -0.0025(6) 0.0098(6) 0.0045(6)
C9 0.0375(8) 0.0399(8) 0.0332(7) -0.0005(6) 0.0100(6) 0.0094(6)
C10 0.0321(7) 0.0461(9) 0.0305(7) 0.0006(6) 0.0029(6) 0.0077(6)
C11 0.0268(7) 0.0490(9) 0.0320(7) -0.0037(6) 0.0046(6) 0.0071(7)
C12 0.0348(9) 0.0643(13) 0.0648(12) -0.0091(8) 0.0112(8) 0.0246(10)
C13 0.0402(9) 0.0801(15) 0.0420(9) -0.0036(9) -0.0032(7) 0.0240(10)
C14 0.0305(7) 0.0323(7) 0.0230(6) -0.0026(5) 0.0004(5) 0.0048(5)
C15 0.0342(7) 0.0409(8) 0.0301(7) 0.0038(6) 0.0077(6) 0.0050(6)
C16 0.0500(9) 0.0384(8) 0.0253(7) 0.0062(7) 0.0068(6) 0.0019(6)
C17 0.0436(9) 0.0428(9) 0.0298(7) -0.0046(7) -0.0021(6) -0.0026(7)
C18 0.0325(7) 0.0423(9) 0.0347(7) -0.0036(6) 0.0016(6) 0.0013(7)
C19 0.0313(7) 0.0385(8) 0.0282(7) -0.0008(6) 0.0060(5) 0.0000(6)
C20 0.0732(13) 0.0555(12) 0.0333(8) 0.0100(10) 0.0167(8) -0.0029(8)
C21 0.0323(9) 0.0775(15) 0.0562(11) -0.0070(9) 0.0037(8) -0.0054(10)
N1 0.0283(6) 0.0343(6) 0.0286(6) -0.0011(5) 0.0036(4) 0.0003(5)
O1 0.0312(5) 0.0379(6) 0.0260(5) -0.0062(4) 0.0003(4) 0.0053(4)
O2 0.0254(5) 0.0591(8) 0.0318(5) -0.0053(5) 0.0029(4) 0.0164(5)
P1 0.02309(16) 0.03375(19) 0.02315(16) -0.00309(13) 0.00316(12) 0.00194(13)
S1 0.03446(19) 0.03020(18) 0.03455(19) -0.00159(13) 0.00539(14) -0.00502(14)
S2 0.02945(17) 0.0372(2) 0.02974(17) 0.00332(14) 0.00354(13) -0.00734(14)
Co1 0.02387(13) 0.02803(14) 0.02411(13) -0.00024(9) 0.00362(9) -0.00186(10)

loop_
_atom_type_symbol
_atom_type_description
_atom_type_scat_dispersion_real
_atom_type_scat_dispersion_imag
_atom_type_scat_source
C C 0.0033 0.0016 'International Tables Vol C Tables 4.2.6.8 and 6.1.1.4'
H H 0.0000 0.0000 'International Tables Vol C Tables 4.2.6.8 and 6.1.1.4'
O O 0.0106 0.0060 'International Tables Vol C Tables 4.2.6.8 and 6.1.1.4'
P P 0.1023 0.0942 'International Tables Vol C Tables 4.2.6.8 and 6.1.1.4'
S S 0.1246 0.1234 'International Tables Vol C Tables 4.2.6.8 and 6.1.1.4'
Co Co 0.3494 0.9721 'International Tables Vol C Tables 4.2.6.8 and 6.1.1.4'
N N 0.0061 0.0033 'International Tables Vol C Tables 4.2.6.8 and 6.1.1.4'

loop_
_geom_angle_atom_site_label_1
_geom_angle_atom_site_label_2
_geom_angle_atom_site_label_3
_geom_angle_site_symmetry_1
_geom_angle_site_symmetry_3
_geom_angle
N1 C1 C2 . . 123.42(18)
N1 C1 H1 . . 118.3
C2 C1 H1 . . 118.3
C3 C2 C1 . . 118.9(2)
C3 C2 H2 . . 120.6
C1 C2 H2 . . 120.6
C2 C3 C4 . . 118.68(18)
C2 C3 H3 . . 120.7
C4 C3 H3 . . 120.7
C3 C4 C5 . . 118.98(19)
C3 C4 H4 . . 120.5
C5 C4 H4 . . 120.5
N1 C5 C4 . . 122.79(18)
N1 C5 H5 . . 118.6
C4 C5 H5 . . 118.6
C7 C6 C11 . . 121.63(13)
C7 C6 O2 . . 114.75(12)
C11 C6 O2 . . 123.60(13)
C6 C7 C8 . . 119.89(13)
C6 C7 H7 . . 120.1
C8 C7 H7 . . 120.1
C7 C8 C9 . . 118.59(14)
C7 C8 C12 . . 120.98(14)
C9 C8 C12 . . 120.42(14)
C10 C9 C8 . . 121.71(14)
C10 C9 H9 . . 119.1
C8 C9 H9 . . 119.1
C9 C10 C11 . . 119.39(14)
C9 C10 C13 . . 120.42(15)
C11 C10 C13 . . 120.19(15)
C6 C11 C10 . . 118.79(14)
C6 C11 H11 . . 120.6
C10 C11 H11 . . 120.6
C8 C12 H12A . . 109.5
C8 C12 H12B . . 109.5
H12A C12 H12B . . 109.5
C8 C12 H12C . . 109.5
H12A C12 H12C . . 109.5
H12B C12 H12C . . 109.5
C10 C13 H13A . . 109.5
C10 C13 H13B . . 109.5
H13A C13 H13B . . 109.5
C10 C13 H13C . . 109.5
H13A C13 H13C . . 109.5
H13B C13 H13C . . 109.5
C19 C14 C15 . . 122.31(14)
C19 C14 O1 . . 118.38(13)
C15 C14 O1 . . 119.11(13)
C14 C15 C16 . . 119.04(14)
C14 C15 H15 . . 120.5
C16 C15 H15 . . 120.5
C17 C16 C15 . . 118.77(14)
C17 C16 C20 . . 120.29(16)
C15 C16 C20 . . 120.93(16)
C18 C17 C16 . . 122.06(15)
C18 C17 H17 . . 119.0
C16 C17 H17 . . 119.0
C17 C18 C19 . . 118.72(15)
C17 C18 C21 . . 121.23(15)
C19 C18 C21 . . 119.99(16)
C14 C19 C18 . . 119.07(14)
C14 C19 H19 . . 120.5
C18 C19 H19 . . 120.5
C16 C20 H20A . . 109.5
C16 C20 H20B . . 109.5
H20A C20 H20B . . 109.5
C16 C20 H20C . . 109.5
H20A C20 H20C . . 109.5
H20B C20 H20C . . 109.5
C18 C21 H21A . . 109.5
C18 C21 H21B . . 109.5
H21A C21 H21B . . 109.5
C18 C21 H21C . . 109.5
H21A C21 H21C . . 109.5
H21B C21 H21C . . 109.5
C1 N1 C5 . . 117.26(14)
C1 N1 Co1 . . 121.23(11)
C5 N1 Co1 . . 121.37(11)
C14 O1 P1 . . 124.31(10)
C6 O2 P1 . . 129.19(9)
O1 P1 O2 . . 98.03(6)
O1 P1 S1 . . 113.68(5)
O2 P1 S1 . . 112.19(5)
O1 P1 S2 . . 106.15(5)
O2 P1 S2 . . 113.31(5)
S1 P1 S2 . . 112.52(2)
P1 S1 Co1 . . 80.956(17)
P1 S2 Co1 . . 82.582(16)
N1 Co1 N1 3_657 . 180.0
N1 Co1 S2 3_657 3_657 89.11(3)
N1 Co1 S2 . 3_657 90.89(3)
N1 Co1 S2 3_657 . 90.89(3)
N1 Co1 S2 . . 89.11(3)
S2 Co1 S2 3_657 . 180.0
N1 Co1 S1 3_657 . 88.56(3)
N1 Co1 S1 . . 91.44(3)
S2 Co1 S1 3_657 . 99.465(13)
S2 Co1 S1 . . 80.536(13)
N1 Co1 S1 3_657 3_657 91.44(3)
N1 Co1 S1 . 3_657 88.56(3)
S2 Co1 S1 3_657 3_657 80.536(13)
S2 Co1 S1 . 3_657 99.464(13)
S1 Co1 S1 . 3_657 180.0

loop_
_geom_bond_atom_site_label_1
_geom_bond_atom_site_label_2
_geom_bond_site_symmetry_2
_geom_bond_distance
C1 N1 . 1.334(2)
C1 C2 . 1.378(3)
C1 H1 . 0.9300
C2 C3 . 1.368(3)
C2 H2 . 0.9300
C3 C4 . 1.379(3)
C3 H3 . 0.9300
C4 C5 . 1.383(3)
C4 H4 . 0.9300
C5 N1 . 1.335(2)
C5 H5 . 0.9300
C6 C7 . 1.3807(19)
C6 C11 . 1.386(2)
C6 O2 . 1.3911(17)
C7 C8 . 1.387(2)
C7 H7 . 0.9300
C8 C9 . 1.390(2)
C8 C12 . 1.505(2)
C9 C10 . 1.384(2)
C9 H9 . 0.9300
C10 C11 . 1.393(2)
C10 C13 . 1.512(2)
C11 H11 . 0.9300
C12 H12A . 0.9600
C12 H12B . 0.9600
C12 H12C . 0.9600
C13 H13A . 0.9600
C13 H13B . 0.9600
C13 H13C . 0.9600
C14 C19 . 1.376(2)
C14 C15 . 1.379(2)
C14 O1 . 1.4125(17)
C15 C16 . 1.393(2)
C15 H15 . 0.9300
C16 C17 . 1.385(2)
C16 C20 . 1.510(2)
C17 C18 . 1.385(2)
C17 H17 . 0.9300
C18 C19 . 1.395(2)
C18 C21 . 1.510(2)
C19 H19 . 0.9300
C20 H20A . 0.9600
C20 H20B . 0.9600
C20 H20C . 0.9600
C21 H21A . 0.9600
C21 H21B . 0.9600
C21 H21C . 0.9600
N1 Co1 . 2.1827(12)
O1 P1 . 1.5954(11)
O2 P1 . 1.5966(11)
P1 S1 . 1.9721(5)
P1 S2 . 1.9748(5)
S1 Co1 . 2.5708(4)
S2 Co1 . 2.5065(4)
Co1 N1 3_657 2.1827(12)
Co1 S2 3_657 2.5065(4)
Co1 S1 3_657 2.5708(4)

loop_
_geom_torsion_atom_site_label_1
_geom_torsion_atom_site_label_2
_geom_torsion_atom_site_label_3
_geom_torsion_atom_site_label_4
_geom_torsion_site_symmetry_4
_geom_torsion
N1 C1 C2 C3 . 0.0(3)
C1 C2 C3 C4 . -0.9(3)
C2 C3 C4 C5 . 0.9(3)
C3 C4 C5 N1 . 0.0(3)
C11 C6 C7 C8 . -0.3(2)
O2 C6 C7 C8 . 177.83(15)
C6 C7 C8 C9 . 0.1(2)
C6 C7 C8 C12 . -179.05(17)
C7 C8 C9 C10 . 0.0(3)
C12 C8 C9 C10 . 179.21(18)
C8 C9 C10 C11 . 0.0(3)
C8 C9 C10 C13 . 179.89(19)
C7 C6 C11 C10 . 0.3(3)
O2 C6 C11 C10 . -177.65(16)
C9 C10 C11 C6 . -0.1(3)
C13 C10 C11 C6 . 179.96(18)
C19 C14 C15 C16 . 0.8(2)
O1 C14 C15 C16 . 175.62(14)
C14 C15 C16 C17 . -0.1(2)
C14 C15 C16 C20 . -178.73(16)
C15 C16 C17 C18 . -1.3(3)
C20 C16 C17 C18 . 177.37(17)
C16 C17 C18 C19 . 1.9(3)
C16 C17 C18 C21 . -175.42(18)
C15 C14 C19 C18 . -0.2(2)
O1 C14 C19 C18 . -175.06(14)
C17 C18 C19 C14 . -1.1(2)
C21 C18 C19 C14 . 176.24(16)
C2 C1 N1 C5 . 0.8(3)
C2 C1 N1 Co1 . -174.85(15)
C4 C5 N1 C1 . -0.8(3)
C4 C5 N1 Co1 . 174.83(14)
C19 C14 O1 P1 . -88.81(16)
C15 C14 O1 P1 . 96.19(15)
C7 C6 O2 P1 . 173.77(12)
C11 C6 O2 P1 . -8.2(2)
C14 O1 P1 O2 . 49.69(13)
C14 O1 P1 S1 . -68.89(12)
C14 O1 P1 S2 . 166.88(10)
C6 O2 P1 O1 . -177.50(14)
C6 O2 P1 S1 . -57.78(15)
C6 O2 P1 S2 . 70.99(15)
O1 P1 S1 Co1 . -104.49(5)
O2 P1 S1 Co1 . 145.40(5)
S2 P1 S1 Co1 . 16.22(2)
O1 P1 S2 Co1 . 108.37(4)
O2 P1 S2 Co1 . -145.18(5)
S1 P1 S2 Co1 . -16.58(2)
C1 N1 Co1 S2 3_657 44.65(12)
C5 N1 Co1 S2 3_657 -130.86(12)
C1 N1 Co1 S2 . -135.35(12)
C5 N1 Co1 S2 . 49.14(12)
C1 N1 Co1 S1 . -54.85(12)
C5 N1 Co1 S1 . 129.65(12)
C1 N1 Co1 S1 3_657 125.16(12)
C5 N1 Co1 S1 3_657 -50.35(12)
P1 S2 Co1 N1 3_657 -76.56(4)
P1 S2 Co1 N1 . 103.44(4)
P1 S2 Co1 S1 . 11.830(16)
P1 S2 Co1 S1 3_657 -168.170(16)
P1 S1 Co1 N1 3_657 79.25(4)
P1 S1 Co1 N1 . -100.75(4)
P1 S1 Co1 S2 3_657 168.105(16)
P1 S1 Co1 S2 . -11.895(16)
